data_2204936
loop_
_publ_author_name
'Hong-Ping Xiao'
'Xin-Hua Li'
'Ya-Qian Cheng'

_publ_section_title
;
 <i>catena</i>-Poly[[(2,2'-bipyridine)copper(II)]-\m-5-nitroisophthalato]
;
_journal_issue 1
_journal_name_full 'Acta Crystallographica Section E'
_journal_page_first m158
_journal_page_last m159
_journal_paper_doi 10.1107/S1600536804032970
_journal_volume 61
_journal_year 2005
_chemical_formula_iupac '[Cu (C8 H3 N O6) (C10 H8 N2)]'
_chemical_formula_moiety 'C18 H11 Cu N3 O6'
_chemical_formula_sum 'C18 H11 Cu N3 O6'
_chemical_formula_weight 428.84
_chemical_name_systematic
;
catena-Poly[[(2,2'-bipyridine)copper(II)]-\m-5-nitroisophthalato]
;
_space_group_IT_number 14
_symmetry_cell_setting monoclinic
_symmetry_space_group_name_Hall '-P 2ybc'
_symmetry_space_group_name_H-M 'P 1 21/c 1'
_atom_sites_solution_hydrogens geom
_atom_sites_solution_primary direct
_atom_sites_solution_secondary difmap
_audit_creation_method SHELXL-97
_cell_angle_alpha 90.00
_cell_angle_beta 95.238(2)
_cell_angle_gamma 90.00
_cell_formula_units_Z 4
_cell_length_a 9.5529(11)
_cell_length_b 12.6089(14)
_cell_length_c 13.7463(16)
_cell_measurement_reflns_used 3556
_cell_measurement_temperature 298(2)
_cell_measurement_theta_max 27.98
_cell_measurement_theta_min 2.19
_cell_volume 1648.8(3)
_computing_cell_refinement 'SAINT (Bruker, 2002)'
_computing_data_collection 'SMART (Bruker, 2002)'
_computing_data_reduction SAINT
_computing_molecular_graphics 'XP (Bruker, 2002)'
_computing_publication_material SHELXL97
_computing_structure_refinement 'SHELXL97 (Sheldrick, 1997)'
_computing_structure_solution 'SHELXS97 (Sheldrick, 1997)'
_diffrn_ambient_temperature 298(2)
_diffrn_measured_fraction_theta_full 0.981
_diffrn_measured_fraction_theta_max 0.981
_diffrn_measurement_device_type 'Bruker APEX area-detector diffractometer'
_diffrn_measurement_method '\f and \w scans'
_diffrn_radiation_monochromator graphite
_diffrn_radiation_source 'fine-focus sealed tube'
_diffrn_radiation_type MoK\a
_diffrn_radiation_wavelength 0.71073
_diffrn_reflns_av_R_equivalents 0.0239
_diffrn_reflns_av_sigmaI/netI 0.0312
_diffrn_reflns_limit_h_max 12
_diffrn_reflns_limit_h_min -12
_diffrn_reflns_limit_k_max 16
_diffrn_reflns_limit_k_min -7
_diffrn_reflns_limit_l_max 17
_diffrn_reflns_limit_l_min -17
_diffrn_reflns_number 9984
_diffrn_reflns_theta_full 27.50
_diffrn_reflns_theta_max 27.50
_diffrn_reflns_theta_min 2.14
_diffrn_standards_decay_% 0
_diffrn_standards_interval_time 0
_diffrn_standards_number 0
_exptl_absorpt_coefficient_mu 1.370
_exptl_absorpt_correction_T_max 0.8420
_exptl_absorpt_correction_T_min 0.6840
_exptl_absorpt_correction_type integration
_exptl_absorpt_process_details '(SADABS; Bruker, 2002)'
_exptl_crystal_colour blue
_exptl_crystal_density_diffrn 1.728
_exptl_crystal_density_method 'not measured'
_exptl_crystal_description block
_exptl_crystal_F_000 868
_exptl_crystal_size_max 0.30
_exptl_crystal_size_mid 0.22
_exptl_crystal_size_min 0.13
_refine_diff_density_max 0.356
_refine_diff_density_min -0.263
_refine_ls_extinction_method none
_refine_ls_goodness_of_fit_ref 1.054
_refine_ls_matrix_type full
_refine_ls_number_parameters 253
_refine_ls_number_reflns 3713
_refine_ls_number_restraints 0
_refine_ls_restrained_S_all 1.054
_refine_ls_R_factor_all 0.0465
_refine_ls_R_factor_gt 0.0397
_refine_ls_shift/su_max 0.000
_refine_ls_shift/su_mean 0.000
_refine_ls_structure_factor_coef Fsqd
_refine_ls_weighting_details 'calc w=1/[\s^2^(Fo^2^)+(0.0472P)^2^+0.9168P] where P=(Fo^2^+2Fc^2^)/3'
_refine_ls_weighting_scheme calc
_refine_ls_wR_factor_gt 0.0931
_refine_ls_wR_factor_ref 0.0966
_reflns_number_gt 3266
_reflns_number_total 3713
_reflns_threshold_expression I>2\s(I)
_cod_data_source_file ng6073.cif
_cod_data_source_block I
_cod_depositor_comments
;
The following automatic conversions were performed:
'_symmetry_cell_setting' value 'Monoclinic' changed to 'monoclinic'
according to '/home/saulius/struct/CIF-dictionaries/cif_core.dic'
dictionary named 'cif_core.dic' version 2.4.1 from 2010-06-29.

Automatic conversion script
Id: cif_fix_enum 1527 2010-12-29 10:47:43Z saulius 

The following automatic conversions were performed:

'_symmetry_cell_setting' value 'Monoclinic' changed to 'monoclinic'
according to /home/saulius/struct/CIF-dictionaries/cif_core.dic
dictionary named 'cif_core.dic' version 2.4.1 from 2010-06-29.

Automatic conversion script
Id: cif_fix_values 1715 2011-07-08 13:25:40Z adriana 
;
_cod_original_sg_symbol_H-M 'P 21/c'
_cod_database_code 2204936
_cod_database_fobs_code 2204936

loop_
_symmetry_equiv_pos_as_xyz
'x, y, z'
'-x, y+1/2, -z+1/2'
'-x, -y, -z'
'x, -y-1/2, z-1/2'

loop_
_atom_site_label
_atom_site_fract_x
_atom_site_fract_y
_atom_site_fract_z
_atom_site_U_iso_or_equiv
_atom_site_adp_type
_atom_site_calc_flag
_atom_site_refinement_flags
_atom_site_occupancy
_atom_site_type_symbol
Cu1 0.63928(3) 0.49329(2) 0.439222(19) 0.02441(11) Uani d . 1 Cu
O1 0.69814(19) 0.36958(18) 0.27940(14) 0.0496(5) Uani d . 1 O
O2 0.54298(19) 0.49364(12) 0.31078(12) 0.0306(4) Uani d . 1 O
O3 0.54050(18) 0.12488(13) -0.00557(11) 0.0316(4) Uani d . 1 O
O4 0.4132(2) 0.20218(17) -0.13129(14) 0.0586(6) Uani d . 1 O
O5 0.2053(2) 0.61591(18) 0.05076(16) 0.0626(7) Uani d . 1 O
O6 0.1410(3) 0.5108(2) -0.06762(17) 0.0803(10) Uani d . 1 O
N1 0.75910(19) 0.61592(15) 0.40514(13) 0.0255(4) Uani d . 1 N
N2 0.7737(2) 0.49919(15) 0.56109(15) 0.0295(5) Uani d . 1 N
N3 0.2168(3) 0.5340(2) 0.00489(16) 0.0424(6) Uani d . 1 N
C1 0.7367(2) 0.67571(19) 0.32486(17) 0.0313(5) Uani d . 1 C
H1 0.6605 0.6603 0.2801 0.038 Uiso calc R 1 H
C2 0.8230(3) 0.7593(2) 0.3064(2) 0.0431(7) Uani d . 1 C
H2 0.8053 0.8001 0.2502 0.052 Uiso calc R 1 H
C3 0.9360(3) 0.7813(2) 0.3728(2) 0.0509(8) Uani d . 1 C
H3 0.9970 0.8365 0.3612 0.061 Uiso calc R 1 H
C4 0.9584(3) 0.7214(2) 0.4562(2) 0.0416(6) Uani d . 1 C
H4 1.0334 0.7363 0.5022 0.050 Uiso calc R 1 H
C5 0.8678(2) 0.63852(19) 0.47103(16) 0.0275(5) Uani d . 1 C
C6 0.8790(2) 0.56972(19) 0.55786(16) 0.0279(5) Uani d . 1 C
C7 0.9881(2) 0.5748(2) 0.63163(18) 0.0349(6) Uani d . 1 C
H7 1.0607 0.6234 0.6282 0.042 Uiso calc R 1 H
C8 0.9876(3) 0.5067(2) 0.70998(19) 0.0405(7) Uani d . 1 C
H8 1.0615 0.5071 0.7590 0.049 Uiso calc R 1 H
C9 0.8762(3) 0.4379(2) 0.71497(19) 0.0434(7) Uani d . 1 C
H9 0.8723 0.3930 0.7683 0.052 Uiso calc R 1 H
C10 0.7707(3) 0.4371(2) 0.63936(18) 0.0390(6) Uani d . 1 C
H10 0.6948 0.3915 0.6432 0.047 Uiso calc R 1 H
C11 0.5921(2) 0.42224(19) 0.25698(16) 0.0295(5) Uani d . 1 C
C12 0.5083(2) 0.40583(18) 0.15967(16) 0.0265(5) Uani d . 1 C
C13 0.4049(3) 0.47762(19) 0.12727(17) 0.0290(5) Uani d . 1 C
H13 0.3879 0.5373 0.1641 0.035 Uiso calc R 1 H
C14 0.3277(2) 0.4589(2) 0.03931(17) 0.0292(5) Uani d . 1 C
C15 0.3491(2) 0.37116(19) -0.01775(16) 0.0289(5) Uani d . 1 C
H15 0.2952 0.3609 -0.0768 0.035 Uiso calc R 1 H
C16 0.4521(2) 0.29879(18) 0.01453(16) 0.0253(5) Uani d . 1 C
C17 0.5311(2) 0.31728(18) 0.10303(16) 0.0274(5) Uani d . 1 C
H17 0.6009 0.2692 0.1248 0.033 Uiso calc R 1 H
C18 0.4699(3) 0.20208(19) -0.04856(17) 0.0306(5) Uani d . 1 C

loop_
_atom_site_aniso_label
_atom_site_aniso_U_11
_atom_site_aniso_U_22
_atom_site_aniso_U_33
_atom_site_aniso_U_12
_atom_site_aniso_U_13
_atom_site_aniso_U_23
Cu1 0.02518(17) 0.02655(17) 0.02028(16) -0.00525(11) -0.00451(11) 0.00048(10)
O1 0.0341(10) 0.0678(14) 0.0433(11) 0.0121(10) -0.0161(8) -0.0090(10)
O2 0.0382(10) 0.0291(9) 0.0224(8) -0.0058(7) -0.0079(7) -0.0012(6)
O3 0.0389(9) 0.0287(9) 0.0259(8) 0.0109(7) -0.0042(7) -0.0025(7)
O4 0.0857(16) 0.0521(13) 0.0325(10) 0.0363(12) -0.0251(10) -0.0152(9)
O5 0.0792(16) 0.0522(13) 0.0526(13) 0.0394(12) -0.0136(11) -0.0133(11)
O6 0.090(2) 0.089(2) 0.0523(15) 0.0562(15) -0.0422(15) -0.0247(12)
N1 0.0251(9) 0.0249(10) 0.0258(9) -0.0016(8) -0.0010(7) -0.0012(8)
N2 0.0292(11) 0.0350(12) 0.0232(10) -0.0003(8) -0.0048(8) 0.0006(8)
N3 0.0479(14) 0.0461(13) 0.0312(12) 0.0224(11) -0.0064(10) -0.0008(10)
C1 0.0298(12) 0.0313(13) 0.0317(12) -0.0033(10) -0.0025(10) 0.0006(10)
C2 0.0478(16) 0.0374(15) 0.0429(15) -0.0093(12) -0.0029(12) 0.0102(12)
C3 0.0526(17) 0.0399(16) 0.0586(18) -0.0227(13) -0.0045(15) 0.0066(14)
C4 0.0372(14) 0.0418(15) 0.0431(15) -0.0154(12) -0.0102(12) -0.0038(12)
C5 0.0239(11) 0.0283(12) 0.0295(11) -0.0007(9) -0.0017(9) -0.0079(9)
C6 0.0250(11) 0.0321(13) 0.0263(11) 0.0014(9) 0.0003(9) -0.0099(9)
C7 0.0258(12) 0.0448(15) 0.0327(13) 0.0019(11) -0.0060(10) -0.0133(11)
C8 0.0372(15) 0.0559(18) 0.0261(12) 0.0111(12) -0.0103(11) -0.0116(11)
C9 0.0472(16) 0.0569(18) 0.0248(12) 0.0098(14) -0.0045(11) 0.0030(12)
C10 0.0409(14) 0.0456(16) 0.0293(13) -0.0023(12) -0.0025(11) 0.0044(11)
C11 0.0296(12) 0.0328(13) 0.0247(11) -0.0082(10) -0.0048(9) 0.0004(10)
C12 0.0262(11) 0.0294(12) 0.0230(11) -0.0018(9) -0.0030(9) -0.0001(9)
C13 0.0344(13) 0.0265(12) 0.0255(11) 0.0012(10) -0.0014(10) -0.0032(9)
C14 0.0313(12) 0.0284(12) 0.0267(11) 0.0071(10) -0.0038(10) 0.0026(10)
C15 0.0327(12) 0.0327(13) 0.0200(10) 0.0025(10) -0.0051(9) 0.0008(9)
C16 0.0277(11) 0.0247(11) 0.0230(11) 0.0004(9) -0.0008(9) 0.0005(9)
C17 0.0266(11) 0.0266(12) 0.0278(11) 0.0015(9) -0.0039(9) 0.0014(9)
C18 0.0332(12) 0.0310(13) 0.0264(12) 0.0049(10) -0.0032(10) -0.0030(10)

loop_
_atom_type_symbol
_atom_type_description
_atom_type_scat_dispersion_real
_atom_type_scat_dispersion_imag
_atom_type_scat_source
C C 0.0033 0.0016 'International Tables Vol C Tables 4.2.6.8 and 6.1.1.4'
H H 0.0000 0.0000 'International Tables Vol C Tables 4.2.6.8 and 6.1.1.4'
N N 0.0061 0.0033 'International Tables Vol C Tables 4.2.6.8 and 6.1.1.4'
O O 0.0106 0.0060 'International Tables Vol C Tables 4.2.6.8 and 6.1.1.4'
Cu Cu 0.3201 1.2651 'International Tables Vol C Tables 4.2.6.8 and 6.1.1.4'

loop_
_geom_angle_atom_site_label_1
_geom_angle_atom_site_label_2
_geom_angle_atom_site_label_3
_geom_angle_site_symmetry_1
_geom_angle_site_symmetry_3
_geom_angle
_geom_angle_publ_flag
O2 Cu1 O3 . 4_566 98.71(7) yes
O2 Cu1 N1 . . 91.11(7) yes
O3 Cu1 N1 4_566 . 170.18(7) yes
O2 Cu1 N2 . . 168.97(8) yes
O3 Cu1 N2 4_566 . 89.94(7) yes
N1 Cu1 N2 . . 80.32(8) yes
C11 O2 Cu1 . . 111.11(15) ?
C18 O3 Cu1 . 4_565 130.20(15) ?
C1 N1 C5 . . 119.5(2) ?
C1 N1 Cu1 . . 125.16(15) ?
C5 N1 Cu1 . . 115.37(15) ?
C10 N2 C6 . . 119.1(2) ?
C10 N2 Cu1 . . 126.14(18) ?
C6 N2 Cu1 . . 114.70(16) ?
O6 N3 O5 . . 123.6(2) ?
O6 N3 C14 . . 117.9(2) ?
O5 N3 C14 . . 118.5(2) ?
N1 C1 C2 . . 122.1(2) ?
N1 C1 H1 . . 119.0 ?
C2 C1 H1 . . 119.0 ?
C1 C2 C3 . . 118.6(3) ?
C1 C2 H2 . . 120.7 ?
C3 C2 H2 . . 120.7 ?
C4 C3 C2 . . 119.7(3) ?
C4 C3 H3 . . 120.1 ?
C2 C3 H3 . . 120.1 ?
C3 C4 C5 . . 119.1(2) ?
C3 C4 H4 . . 120.4 ?
C5 C4 H4 . . 120.4 ?
N1 C5 C4 . . 121.1(2) ?
N1 C5 C6 . . 114.5(2) ?
C4 C5 C6 . . 124.4(2) ?
N2 C6 C7 . . 121.3(2) ?
N2 C6 C5 . . 114.67(19) ?
C7 C6 C5 . . 124.0(2) ?
C8 C7 C6 . . 119.1(2) ?
C8 C7 H7 . . 120.4 ?
C6 C7 H7 . . 120.4 ?
C7 C8 C9 . . 119.2(2) ?
C7 C8 H8 . . 120.4 ?
C9 C8 H8 . . 120.4 ?
C8 C9 C10 . . 118.8(3) ?
C8 C9 H9 . . 120.6 ?
C10 C9 H9 . . 120.6 ?
N2 C10 C9 . . 122.3(3) ?
N2 C10 H10 . . 118.8 ?
C9 C10 H10 . . 118.8 ?
O1 C11 O2 . . 125.0(2) ?
O1 C11 C12 . . 120.5(2) ?
O2 C11 C12 . . 114.5(2) ?
C13 C12 C17 . . 119.3(2) ?
C13 C12 C11 . . 120.1(2) ?
C17 C12 C11 . . 120.6(2) ?
C14 C13 C12 . . 118.7(2) ?
C14 C13 H13 . . 120.7 ?
C12 C13 H13 . . 120.7 ?
C13 C14 C15 . . 122.7(2) ?
C13 C14 N3 . . 119.0(2) ?
C15 C14 N3 . . 118.3(2) ?
C14 C15 C16 . . 118.9(2) ?
C14 C15 H15 . . 120.6 ?
C16 C15 H15 . . 120.6 ?
C15 C16 C17 . . 118.9(2) ?
C15 C16 C18 . . 117.43(19) ?
C17 C16 C18 . . 123.7(2) ?
C12 C17 C16 . . 121.6(2) ?
C12 C17 H17 . . 119.2 ?
C16 C17 H17 . . 119.2 ?
O4 C18 O3 . . 126.7(2) ?
O4 C18 C16 . . 118.1(2) ?
O3 C18 C16 . . 115.13(19) ?

loop_
_geom_bond_atom_site_label_1
_geom_bond_atom_site_label_2
_geom_bond_site_symmetry_2
_geom_bond_distance
_geom_bond_publ_flag
Cu1 O2 . 1.9149(17) yes
Cu1 O3 4_566 1.9538(16) yes
Cu1 N1 . 2.0046(19) yes
Cu1 N2 . 2.017(2) yes
O1 C11 . 1.227(3) ?
O2 C11 . 1.281(3) ?
O3 C18 . 1.296(3) ?
O3 Cu1 4_565 1.9538(16) ?
O4 C18 . 1.214(3) ?
O5 N3 . 1.220(3) ?
O6 N3 . 1.213(3) ?
N1 C1 . 1.338(3) ?
N1 C5 . 1.345(3) ?
N2 C10 . 1.333(3) ?
N2 C6 . 1.346(3) ?
N3 C14 . 1.467(3) ?
C1 C2 . 1.376(3) ?
C1 H1 . 0.9300 ?
C2 C3 . 1.377(4) ?
C2 H2 . 0.9300 ?
C3 C4 . 1.374(4) ?
C3 H3 . 0.9300 ?
C4 C5 . 1.383(3) ?
C4 H4 . 0.9300 ?
C5 C6 . 1.471(3) ?
C6 C7 . 1.388(3) ?
C7 C8 . 1.377(4) ?
C7 H7 . 0.9300 ?
C8 C9 . 1.379(4) ?
C8 H8 . 0.9300 ?
C9 C10 . 1.380(4) ?
C9 H9 . 0.9300 ?
C10 H10 . 0.9300 ?
C11 C12 . 1.509(3) ?
C12 C13 . 1.383(3) ?
C12 C17 . 1.390(3) ?
C13 C14 . 1.378(3) ?
C13 H13 . 0.9300 ?
C14 C15 . 1.382(3) ?
C15 C16 . 1.385(3) ?
C15 H15 . 0.9300 ?
C16 C17 . 1.392(3) ?
C16 C18 . 1.515(3) ?
C17 H17 . 0.9300 ?
